data_4125827
loop_
_publ_author_name
'Tsukahara, Nana'
'Asakawa, Hiroki'
'Lee, Ka-Ho'
'Lin, Zhenyang'
'Yamashita, Makoto'

_publ_section_title
;
 Cleaving Dihydrogen with Tetra(o-tolyl)diborane(4).
;
_journal_issue 7
_journal_name_full 'Journal of the American Chemical Society'
_journal_page_first 2593
_journal_page_last 2596
_journal_paper_doi 10.1021/jacs.7b00924
_journal_volume 139
_journal_year 2017
_chemical_formula_moiety 'C28 H28 B2'
_chemical_formula_sum 'C28 H28 B2'
_chemical_formula_weight 386.12
_space_group_crystal_system monoclinic
_space_group_IT_number 7
_space_group_name_Hall 'P -2yac'
_space_group_name_H-M_alt 'P 1 n 1'
_symmetry_space_group_name_Hall 'P -2yac'
_symmetry_space_group_name_H-M 'P 1 n 1'
_atom_sites_solution_hydrogens geom
_audit_creation_method SHELXL-2014/7
_cell_angle_alpha 90
_cell_angle_beta 90.114(6)
_cell_angle_gamma 90
_cell_formula_units_Z 4
_cell_length_a 10.385(3)
_cell_length_b 19.960(5)
_cell_length_c 10.896(3)
_cell_measurement_reflns_used 4719
_cell_measurement_temperature 93.1500
_cell_measurement_theta_max 31.0999
_cell_measurement_theta_min 2.7678
_cell_volume 2258.6(11)
_computing_cell_refinement 'RIGAKU CrystalClear'
_computing_data_collection 'RIGAKU CrystalClear'
_computing_data_reduction 'RIGAKU CrystalClear'
_computing_molecular_graphics 'Yadokari-XG 2009(Wakita Nemoto et al.)'
_computing_publication_material 'Yadokari-XG 2009(Wakita,Nemoto et al.)'
_computing_structure_refinement 'SHELXL-2014 (Sheldrick, 2014)'
_computing_structure_solution 'SHELXT-2014 (Sheldrick, 2014)'
_diffrn_ambient_temperature 93(2)
_diffrn_detector_area_resol_mean 28.5714
_diffrn_measured_fraction_theta_full 0.994
_diffrn_measured_fraction_theta_max 0.985
_diffrn_measurement_device_type 'Rigaku VariMax Saturn'
_diffrn_measurement_method 'omega scans'
_diffrn_radiation_monochromator Confocal
_diffrn_radiation_source 'rotating-anode X-ray tube'
_diffrn_radiation_type MoK\a
_diffrn_radiation_wavelength 0.71075
_diffrn_reflns_av_R_equivalents 0.0614
_diffrn_reflns_av_unetI/netI 0.1234
_diffrn_reflns_Laue_measured_fraction_full 0.994
_diffrn_reflns_Laue_measured_fraction_max 0.985
_diffrn_reflns_limit_h_max 13
_diffrn_reflns_limit_h_min -12
_diffrn_reflns_limit_k_max 25
_diffrn_reflns_limit_k_min -24
_diffrn_reflns_limit_l_max 14
_diffrn_reflns_limit_l_min -14
_diffrn_reflns_number 18443
_diffrn_reflns_point_group_measured_fraction_full 0.965
_diffrn_reflns_point_group_measured_fraction_max 0.943
_diffrn_reflns_theta_full 25.242
_diffrn_reflns_theta_max 27.465
_diffrn_reflns_theta_min 3.062
_exptl_absorpt_coefficient_mu 0.062
_exptl_absorpt_correction_T_max 1.0000
_exptl_absorpt_correction_T_min 0.8431
_exptl_absorpt_correction_type multi-scan
_exptl_absorpt_process_details 'Jacobson, R. (1998) Private communication'
_exptl_crystal_colour Colorless
_exptl_crystal_density_diffrn 1.136
_exptl_crystal_description Prism
_exptl_crystal_F_000 824
_exptl_crystal_size_max 0.300
_exptl_crystal_size_mid 0.100
_exptl_crystal_size_min 0.070
_refine_diff_density_max 0.559
_refine_diff_density_min -0.291
_refine_diff_density_rms 0.074
_refine_ls_abs_structure_details
;
 Flack x determined using 1364 quotients [(I+)-(I-)]/[(I+)+(I-)]
 (Parsons, Flack and Wagner, Acta Cryst. B69 (2013) 249-259).
;
_refine_ls_abs_structure_Flack 3.7(10)
_refine_ls_extinction_method none
_refine_ls_goodness_of_fit_ref 1.012
_refine_ls_hydrogen_treatment constr
_refine_ls_matrix_type full
_refine_ls_number_parameters 549
_refine_ls_number_reflns 9767
_refine_ls_number_restraints 2
_refine_ls_restrained_S_all 1.012
_refine_ls_R_factor_all 0.1320
_refine_ls_R_factor_gt 0.0831
_refine_ls_shift/su_max 0.000
_refine_ls_shift/su_mean 0.000
_refine_ls_structure_factor_coef Fsqd
_refine_ls_weighting_details 'w=1/[\s^2^(Fo^2^)+(0.0948P)^2^] where P=(Fo^2^+2Fc^2^)/3'
_refine_ls_weighting_scheme calc
_refine_ls_wR_factor_gt 0.1813
_refine_ls_wR_factor_ref 0.2136
_reflns_Friedel_coverage 0.910
_reflns_Friedel_fraction_full 0.936
_reflns_Friedel_fraction_max 0.901
_reflns_number_gt 5560
_reflns_number_total 9767
_reflns_threshold_expression 'I > 2\s(I)'
_cod_data_source_file ja7b00924_si_002.cif
_cod_data_source_block 1
_cod_depositor_comments
;
The following automatic conversions were performed:

'_exptl_absorpt_correction_type' value 'Multi-scan' changed to
'multi-scan' according to
/home/data/users/saulius/crontab/automatic-downloads/current/ACS/lib/dictionaries/cif_core.dic
dictionary named 'cif_core.dic' version 2.4.2 from 2011-04-26.

Automatic conversion script
Id: cif_fix_values 4973 2017-02-22 13:04:09Z antanas 
;
_cod_original_cell_volume 2258.6(10)
_cod_database_code 4125827
_shelx_shelxl_version_number 2014/7
_shelx_space_group_comment
;
The symmetry employed for this shelxl refinement is uniquely defined
by the following loop, which should always be used as a source of
symmetry information in preference to the above space-group names.
They are only intended as comments.
;
_shelx_estimated_absorpt_t_min 0.982
_shelx_estimated_absorpt_t_max 0.996

loop_
_space_group_symop_operation_xyz
'x, y, z'
'x+1/2, -y, z+1/2'

loop_
_atom_site_label
_atom_site_type_symbol
_atom_site_fract_x
_atom_site_fract_y
_atom_site_fract_z
_atom_site_U_iso_or_equiv
_atom_site_adp_type
_atom_site_occupancy
_atom_site_site_symmetry_order
_atom_site_calc_flag
_atom_site_refinement_flags_posn
_atom_site_refinement_flags_adp
B1 B 0.7567(6) 0.0791(3) 0.1217(6) 0.0283(14) Uani 1 1 d . .
B2 B 0.6620(7) 0.1065(3) 0.2368(6) 0.0296(15) Uani 1 1 d . .
C1 C 0.7717(5) -0.0003(3) 0.1227(5) 0.0283(12) Uani 1 1 d . .
C2 C 0.7372(6) -0.0422(3) 0.0241(6) 0.0313(13) Uani 1 1 d . .
C3 C 0.7538(6) -0.1114(3) 0.0355(6) 0.0359(14) Uani 1 1 d . .
H3 H 0.7302 -0.1396 -0.0310 0.043 Uiso 1 1 calc R U
C4 C 0.8032(6) -0.1395(3) 0.1402(6) 0.0383(15) Uani 1 1 d . .
H4 H 0.8139 -0.1867 0.1451 0.046 Uiso 1 1 calc R U
C5 C 0.8375(6) -0.0998(3) 0.2385(6) 0.0375(15) Uani 1 1 d . .
H5 H 0.8733 -0.1191 0.3106 0.045 Uiso 1 1 calc R U
C6 C 0.8188(6) -0.0311(3) 0.2299(5) 0.0326(13) Uani 1 1 d . .
H6 H 0.8384 -0.0039 0.2990 0.039 Uiso 1 1 calc R U
C7 C 0.6816(7) -0.0145(3) -0.0940(6) 0.0401(16) Uani 1 1 d . .
H7 H 0.6681 0.0339 -0.0856 0.060 Uiso 1 1 calc R U
H7A H 0.5991 -0.0364 -0.1114 0.060 Uiso 1 1 calc R U
H7B H 0.7415 -0.0231 -0.1616 0.060 Uiso 1 1 calc R U
C8 C 0.8328(7) 0.1198(3) 0.0211(6) 0.0397(16) Uani 1 1 d . .
C9 C 0.8105(7) 0.1860(4) -0.0123(7) 0.0477(18) Uani 1 1 d . .
C10 C 0.8899(6) 0.2202(4) -0.1014(6) 0.0453(17) Uani 1 1 d . .
H10 H 0.8733 0.2651 -0.1254 0.054 Uiso 1 1 calc R U
C11 C 0.9901(8) 0.1844(4) -0.1490(7) 0.054(2) Uani 1 1 d . .
H11 H 1.0438 0.2065 -0.2067 0.065 Uiso 1 1 calc R U
C12 C 1.0198(7) 0.1196(5) -0.1209(7) 0.057(2) Uani 1 1 d . .
H12 H 1.0915 0.0980 -0.1576 0.068 Uiso 1 1 calc R U
C13 C 0.9433(7) 0.0862(5) -0.0380(6) 0.056(2) Uani 1 1 d . .
H13 H 0.9617 0.0408 -0.0186 0.068 Uiso 1 1 calc R U
C14 C 0.7028(7) 0.2218(4) 0.0407(8) 0.059(2) Uani 1 1 d . .
H14 H 0.6233 0.1964 0.0267 0.088 Uiso 1 1 calc R U
H14A H 0.6954 0.2660 0.0021 0.088 Uiso 1 1 calc R U
H14B H 0.7167 0.2272 0.1291 0.088 Uiso 1 1 calc R U
B3 B 0.5076(6) 0.4298(3) 0.6621(6) 0.0257(13) Uani 1 1 d . .
B4 B 0.3929(6) 0.3994(3) 0.7574(6) 0.0283(14) Uani 1 1 d . .
C15 C 0.7101(6) 0.1101(3) 0.3749(6) 0.0372(15) Uani 1 1 d . .
C16 C 0.8357(6) 0.1257(3) 0.4128(6) 0.0357(14) Uani 1 1 d . .
C17 C 0.8704(6) 0.1216(3) 0.5355(5) 0.0365(15) Uani 1 1 d . .
H17 H 0.9552 0.1341 0.5590 0.044 Uiso 1 1 calc R U
C18 C 0.7865(7) 0.1000(3) 0.6236(6) 0.0428(16) Uani 1 1 d . .
H18 H 0.8141 0.0963 0.7065 0.051 Uiso 1 1 calc R U
C19 C 0.6607(7) 0.0836(4) 0.5915(6) 0.0445(17) Uani 1 1 d . .
H19 H 0.6010 0.0698 0.6524 0.053 Uiso 1 1 calc R U
C20 C 0.6238(6) 0.0876(3) 0.4699(6) 0.0356(14) Uani 1 1 d . .
H20 H 0.5385 0.0751 0.4481 0.043 Uiso 1 1 calc R U
C21 C 0.9315(6) 0.1514(4) 0.3200(6) 0.0428(16) Uani 1 1 d . .
H21 H 0.9644 0.1138 0.2714 0.064 Uiso 1 1 calc R U
H21A H 1.0031 0.1733 0.3627 0.064 Uiso 1 1 calc R U
H21B H 0.8891 0.1837 0.2655 0.064 Uiso 1 1 calc R U
C22 C 0.5138(5) 0.1153(3) 0.2092(5) 0.0288(13) Uani 1 1 d . .
C23 C 0.4372(5) 0.1680(3) 0.2560(5) 0.0281(12) Uani 1 1 d . .
C24 C 0.3078(6) 0.1734(3) 0.2172(6) 0.0360(14) Uani 1 1 d . .
H24 H 0.2561 0.2089 0.2476 0.043 Uiso 1 1 calc R U
C25 C 0.2546(6) 0.1279(3) 0.1358(6) 0.0364(15) Uani 1 1 d . .
H25 H 0.1672 0.1326 0.1112 0.044 Uiso 1 1 calc R U
C26 C 0.3275(6) 0.0756(3) 0.0897(6) 0.0375(15) Uani 1 1 d . .
H26 H 0.2911 0.0442 0.0341 0.045 Uiso 1 1 calc R U
C27 C 0.4539(6) 0.0702(3) 0.1263(6) 0.0353(14) Uani 1 1 d . .
H27 H 0.5038 0.0343 0.0944 0.042 Uiso 1 1 calc R U
C28 C 0.4890(6) 0.2189(3) 0.3430(6) 0.0342(14) Uani 1 1 d . .
H28 H 0.4307 0.2575 0.3459 0.051 Uiso 1 1 calc R U
H28A H 0.5742 0.2336 0.3153 0.051 Uiso 1 1 calc R U
H28B H 0.4963 0.1992 0.4251 0.051 Uiso 1 1 calc R U
C29 C 0.6084(6) 0.3909(3) 0.5833(6) 0.0329(14) Uani 1 1 d . .
C30 C 0.6390(6) 0.3222(3) 0.5977(7) 0.0424(17) Uani 1 1 d . .
C31 C 0.7277(6) 0.2916(4) 0.5154(7) 0.0465(18) Uani 1 1 d . .
H31 H 0.7510 0.2459 0.5258 0.056 Uiso 1 1 calc R U
C32 C 0.7801(7) 0.3288(4) 0.4197(7) 0.0480(19) Uani 1 1 d . .
H32 H 0.8359 0.3073 0.3631 0.058 Uiso 1 1 calc R U
C33 C 0.7537(6) 0.3949(4) 0.4049(7) 0.0513(19) Uani 1 1 d . .
H33 H 0.7937 0.4196 0.3409 0.062 Uiso 1 1 calc R U
C34 C 0.6685(6) 0.4259(4) 0.4834(6) 0.0429(16) Uani 1 1 d . .
H34 H 0.6488 0.4719 0.4710 0.052 Uiso 1 1 calc R U
C35 C 0.5806(8) 0.2813(4) 0.6984(8) 0.056(2) Uani 1 1 d . .
H35 H 0.5927 0.3044 0.7770 0.084 Uiso 1 1 calc R U
H35A H 0.6225 0.2374 0.7015 0.084 Uiso 1 1 calc R U
H35B H 0.4884 0.2755 0.6825 0.084 Uiso 1 1 calc R U
C36 C 0.5078(6) 0.5090(3) 0.6556(5) 0.0305(13) Uani 1 1 d . .
C37 C 0.6120(6) 0.5489(3) 0.6898(6) 0.0351(14) Uani 1 1 d . .
C38 C 0.6026(7) 0.6184(3) 0.6750(6) 0.0435(16) Uani 1 1 d . .
H38 H 0.6736 0.6458 0.6976 0.052 Uiso 1 1 calc R U
C39 C 0.4926(8) 0.6481(3) 0.6285(6) 0.0463(18) Uani 1 1 d . .
H39 H 0.4889 0.6953 0.6185 0.056 Uiso 1 1 calc R U
C40 C 0.3874(7) 0.6086(3) 0.5965(6) 0.0448(17) Uani 1 1 d . .
H40 H 0.3117 0.6286 0.5638 0.054 Uiso 1 1 calc R U
C41 C 0.3945(7) 0.5406(3) 0.6127(6) 0.0370(14) Uani 1 1 d . .
H41 H 0.3211 0.5140 0.5946 0.044 Uiso 1 1 calc R U
C42 C 0.7347(6) 0.5190(4) 0.7408(7) 0.0493(18) Uani 1 1 d . .
H42 H 0.7138 0.4797 0.7906 0.074 Uiso 1 1 calc R U
H42A H 0.7788 0.5524 0.7918 0.074 Uiso 1 1 calc R U
H42B H 0.7909 0.5057 0.6729 0.074 Uiso 1 1 calc R U
C43 C 0.2464(6) 0.3886(3) 0.7208(5) 0.0330(14) Uani 1 1 d . .
C44 C 0.2034(6) 0.3716(3) 0.6035(6) 0.0378(15) Uani 1 1 d . .
C45 C 0.0717(6) 0.3677(4) 0.5808(7) 0.0435(17) Uani 1 1 d . .
H45 H 0.0427 0.3550 0.5014 0.052 Uiso 1 1 calc R U
C46 C -0.0178(6) 0.3818(4) 0.6701(7) 0.0459(17) Uani 1 1 d . .
H46 H -0.1072 0.3790 0.6519 0.055 Uiso 1 1 calc R U
C47 C 0.0229(6) 0.4001(4) 0.7871(6) 0.0449(17) Uani 1 1 d . .
H47 H -0.0384 0.4108 0.8488 0.054 Uiso 1 1 calc R U
C48 C 0.1506(6) 0.4026(3) 0.8124(6) 0.0385(15) Uani 1 1 d . .
H48 H 0.1777 0.4138 0.8931 0.046 Uiso 1 1 calc R U
C49 C 0.2954(7) 0.3543(4) 0.5029(7) 0.055(2) Uani 1 1 d . .
H49 H 0.2471 0.3395 0.4304 0.082 Uiso 1 1 calc R U
H49A H 0.3526 0.3182 0.5303 0.082 Uiso 1 1 calc R U
H49B H 0.3467 0.3939 0.4820 0.082 Uiso 1 1 calc R U
C50 C 0.4310(5) 0.3927(3) 0.8964(5) 0.0283(12) Uani 1 1 d . .
C51 C 0.4063(6) 0.3353(3) 0.9687(5) 0.0329(14) Uani 1 1 d . .
C52 C 0.4499(6) 0.3330(3) 1.0898(6) 0.0382(15) Uani 1 1 d . .
H52 H 0.4345 0.2938 1.1370 0.046 Uiso 1 1 calc R U
C53 C 0.5147(6) 0.3857(3) 1.1431(6) 0.0380(15) Uani 1 1 d . .
H53 H 0.5440 0.3827 1.2255 0.046 Uiso 1 1 calc R U
C54 C 0.5367(6) 0.4437(3) 1.0748(6) 0.0371(15) Uani 1 1 d . .
H54 H 0.5784 0.4811 1.1111 0.045 Uiso 1 1 calc R U
C55 C 0.4974(5) 0.4460(3) 0.9539(5) 0.0314(13) Uani 1 1 d . .
H55 H 0.5156 0.4851 0.9073 0.038 Uiso 1 1 calc R U
C56 C 0.3349(7) 0.2748(3) 0.9200(6) 0.0455(17) Uani 1 1 d . .
H56 H 0.3877 0.2346 0.9320 0.068 Uiso 1 1 calc R U
H56A H 0.3173 0.2808 0.8323 0.068 Uiso 1 1 calc R U
H56B H 0.2535 0.2697 0.9643 0.068 Uiso 1 1 calc R U

loop_
_atom_site_aniso_label
_atom_site_aniso_U_11
_atom_site_aniso_U_22
_atom_site_aniso_U_33
_atom_site_aniso_U_23
_atom_site_aniso_U_13
_atom_site_aniso_U_12
B1 0.029(3) 0.033(4) 0.023(3) -0.004(3) -0.010(3) -0.001(3)
B2 0.035(4) 0.019(3) 0.035(4) -0.002(3) -0.005(3) 0.001(3)
C1 0.030(3) 0.030(3) 0.025(3) 0.000(2) 0.002(2) 0.005(2)
C2 0.034(3) 0.030(3) 0.029(3) -0.001(3) 0.006(3) -0.002(3)
C3 0.040(4) 0.032(3) 0.035(3) -0.007(3) 0.010(3) -0.002(3)
C4 0.044(4) 0.028(3) 0.042(4) 0.005(3) 0.017(3) 0.005(3)
C5 0.040(4) 0.038(4) 0.034(3) 0.005(3) 0.004(3) 0.005(3)
C6 0.035(3) 0.037(3) 0.025(3) -0.002(3) 0.006(2) -0.002(3)
C7 0.052(4) 0.040(4) 0.027(3) -0.007(3) -0.004(3) -0.004(3)
C8 0.059(4) 0.031(3) 0.029(3) 0.004(3) -0.020(3) -0.010(3)
C9 0.055(4) 0.044(4) 0.044(4) -0.003(3) -0.006(4) -0.007(3)
C10 0.042(4) 0.054(4) 0.040(4) -0.010(3) 0.002(3) -0.018(3)
C11 0.060(5) 0.052(5) 0.050(5) 0.001(4) -0.017(4) -0.009(4)
C12 0.041(4) 0.084(6) 0.045(4) -0.004(4) 0.008(3) -0.006(4)
C13 0.047(4) 0.100(6) 0.023(3) -0.004(4) 0.001(3) -0.042(4)
C14 0.050(4) 0.066(5) 0.061(5) 0.014(4) -0.006(4) -0.014(4)
B3 0.021(3) 0.033(3) 0.023(3) 0.006(3) -0.007(2) -0.001(3)
B4 0.033(4) 0.025(3) 0.027(3) -0.003(3) 0.003(3) 0.001(3)
C15 0.037(3) 0.027(3) 0.048(4) -0.007(3) 0.004(3) 0.008(3)
C16 0.032(3) 0.035(3) 0.039(4) -0.003(3) 0.001(3) 0.000(3)
C17 0.046(4) 0.041(4) 0.023(3) -0.003(3) -0.005(3) 0.008(3)
C18 0.044(4) 0.050(4) 0.034(4) 0.002(3) -0.004(3) 0.006(3)
C19 0.045(4) 0.052(4) 0.037(4) 0.003(3) -0.003(3) 0.002(3)
C20 0.025(3) 0.045(4) 0.037(3) 0.000(3) 0.001(3) 0.001(3)
C21 0.043(4) 0.054(4) 0.031(3) -0.003(3) 0.008(3) -0.008(3)
C22 0.028(3) 0.032(3) 0.027(3) 0.005(2) -0.001(2) 0.001(2)
C23 0.029(3) 0.033(3) 0.022(3) 0.004(2) 0.003(2) 0.002(2)
C24 0.035(3) 0.040(4) 0.034(3) 0.008(3) 0.006(3) 0.001(3)
C25 0.034(3) 0.046(4) 0.030(3) 0.012(3) -0.002(3) -0.007(3)
C26 0.045(4) 0.040(4) 0.027(3) -0.001(3) -0.001(3) -0.011(3)
C27 0.036(3) 0.036(3) 0.034(3) 0.002(3) 0.000(3) -0.004(3)
C28 0.037(3) 0.036(3) 0.030(3) -0.005(3) 0.002(3) 0.010(3)
C29 0.030(3) 0.034(3) 0.035(3) -0.006(3) -0.002(3) 0.001(3)
C30 0.032(3) 0.035(3) 0.061(5) -0.011(3) -0.001(3) 0.000(3)
C31 0.036(4) 0.041(4) 0.063(5) -0.017(4) -0.006(3) 0.000(3)
C32 0.036(4) 0.060(5) 0.048(4) -0.024(4) -0.001(3) -0.001(3)
C33 0.035(4) 0.071(6) 0.048(4) -0.022(4) 0.004(3) -0.006(4)
C34 0.029(3) 0.061(5) 0.040(4) -0.011(3) 0.000(3) 0.002(3)
C35 0.055(4) 0.043(4) 0.070(5) 0.001(4) 0.001(4) 0.005(4)
C36 0.035(3) 0.037(3) 0.020(3) 0.004(2) 0.008(2) 0.005(3)
C37 0.042(4) 0.034(3) 0.030(3) 0.002(3) 0.008(3) -0.005(3)
C38 0.058(4) 0.038(4) 0.034(4) -0.005(3) 0.017(3) -0.012(3)
C39 0.074(5) 0.030(3) 0.035(4) 0.002(3) 0.017(4) 0.013(4)
C40 0.061(4) 0.038(4) 0.035(4) 0.010(3) 0.010(3) 0.014(4)
C41 0.043(3) 0.039(4) 0.029(3) 0.007(3) 0.007(3) 0.009(3)
C42 0.040(4) 0.048(4) 0.060(5) -0.005(4) 0.000(3) -0.008(3)
C43 0.034(3) 0.036(3) 0.029(3) 0.006(3) -0.002(3) -0.002(3)
C44 0.041(4) 0.038(4) 0.034(3) -0.005(3) 0.001(3) 0.006(3)
C45 0.039(4) 0.049(4) 0.043(4) -0.012(3) -0.005(3) 0.001(3)
C46 0.029(3) 0.062(5) 0.046(4) -0.009(4) 0.000(3) -0.004(3)
C47 0.035(4) 0.059(5) 0.040(4) 0.003(3) 0.008(3) -0.002(3)
C48 0.037(3) 0.055(4) 0.023(3) 0.003(3) 0.000(3) -0.005(3)
C49 0.038(4) 0.084(6) 0.042(4) -0.023(4) 0.001(3) 0.013(4)
C50 0.028(3) 0.029(3) 0.027(3) 0.000(2) 0.003(2) 0.001(2)
C51 0.037(3) 0.035(3) 0.026(3) 0.002(3) -0.004(3) 0.001(3)
C52 0.045(4) 0.040(4) 0.030(3) 0.007(3) -0.003(3) 0.002(3)
C53 0.037(3) 0.050(4) 0.026(3) -0.006(3) -0.002(3) 0.006(3)
C54 0.035(3) 0.039(4) 0.037(4) -0.006(3) -0.005(3) 0.001(3)
C55 0.031(3) 0.034(3) 0.029(3) 0.002(3) 0.002(3) -0.001(3)
C56 0.065(4) 0.035(4) 0.037(4) 0.007(3) -0.006(3) -0.014(3)

loop_
_atom_type_symbol
_atom_type_description
_atom_type_scat_dispersion_real
_atom_type_scat_dispersion_imag
_atom_type_scat_source
C C 0.0033 0.0016 'International Tables Vol C Tables 4.2.6.8 and 6.1.1.4'
H H 0.0000 0.0000 'International Tables Vol C Tables 4.2.6.8 and 6.1.1.4'
B B 0.0013 0.0007 'International Tables Vol C Tables 4.2.6.8 and 6.1.1.4'

loop_
_geom_angle_atom_site_label_1
_geom_angle_atom_site_label_2
_geom_angle_atom_site_label_3
_geom_angle
C8 B1 C1 117.9(6)
C8 B1 B2 130.0(6)
C1 B1 B2 112.0(5)
C22 B2 C15 118.7(6)
C22 B2 B1 117.7(5)
C15 B2 B1 122.5(5)
C2 C1 C6 117.6(5)
C2 C1 B1 124.1(5)
C6 C1 B1 118.3(5)
C3 C2 C1 119.2(5)
C3 C2 C7 118.9(5)
C1 C2 C7 121.9(5)
C4 C3 C2 121.7(6)
C4 C3 H3 119.2
C2 C3 H3 119.2
C3 C4 C5 120.5(6)
C3 C4 H4 119.8
C5 C4 H4 119.8
C4 C5 C6 118.7(6)
C4 C5 H5 120.7
C6 C5 H5 120.7
C5 C6 C1 122.4(6)
C5 C6 H6 118.8
C1 C6 H6 118.8
C2 C7 H7 109.5
C2 C7 H7A 109.5
H7 C7 H7A 109.5
C2 C7 H7B 109.5
H7 C7 H7B 109.5
H7A C7 H7B 109.5
C9 C8 C13 116.5(7)
C9 C8 B1 126.1(7)
C13 C8 B1 117.3(6)
C8 C9 C10 122.0(7)
C8 C9 C14 119.5(7)
C10 C9 C14 118.4(7)
C11 C10 C9 116.4(7)
C11 C10 H10 121.8
C9 C10 H10 121.8
C12 C11 C10 125.6(8)
C12 C11 H11 117.2
C10 C11 H11 117.2
C11 C12 C13 118.4(8)
C11 C12 H12 120.8
C13 C12 H12 120.8
C12 C13 C8 121.1(8)
C12 C13 H13 119.5
C8 C13 H13 119.5
C9 C14 H14 109.5
C9 C14 H14A 109.5
H14 C14 H14A 109.5
C9 C14 H14B 109.5
H14 C14 H14B 109.5
H14A C14 H14B 109.5
C29 B3 C36 118.1(5)
C29 B3 B4 129.2(5)
C36 B3 B4 112.7(5)
C50 B4 C43 118.1(5)
C50 B4 B3 116.4(5)
C43 B4 B3 124.7(5)
C16 C15 C20 115.9(6)
C16 C15 B2 125.4(6)
C20 C15 B2 118.2(5)
C17 C16 C15 120.7(6)
C17 C16 C21 119.7(5)
C15 C16 C21 119.5(6)
C18 C17 C16 122.1(6)
C18 C17 H17 119.0
C16 C17 H17 119.0
C17 C18 C19 119.8(6)
C17 C18 H18 120.1
C19 C18 H18 120.1
C20 C19 C18 119.1(7)
C20 C19 H19 120.4
C18 C19 H19 120.4
C19 C20 C15 122.3(6)
C19 C20 H20 118.8
C15 C20 H20 118.8
C16 C21 H21 109.5
C16 C21 H21A 109.5
H21 C21 H21A 109.5
C16 C21 H21B 109.5
H21 C21 H21B 109.5
H21A C21 H21B 109.5
C23 C22 C27 117.1(5)
C23 C22 B2 124.3(5)
C27 C22 B2 118.5(5)
C24 C23 C22 119.0(5)
C24 C23 C28 118.8(5)
C22 C23 C28 122.3(5)
C25 C24 C23 121.4(6)
C25 C24 H24 119.3
C23 C24 H24 119.3
C24 C25 C26 120.6(6)
C24 C25 H25 119.7
C26 C25 H25 119.7
C27 C26 C25 118.5(6)
C27 C26 H26 120.8
C25 C26 H26 120.8
C26 C27 C22 123.5(6)
C26 C27 H27 118.2
C22 C27 H27 118.2
C23 C28 H28 109.5
C23 C28 H28A 109.5
H28 C28 H28A 109.5
C23 C28 H28B 109.5
H28 C28 H28B 109.5
H28A C28 H28B 109.5
C30 C29 C34 117.3(6)
C30 C29 B3 124.8(6)
C34 C29 B3 117.8(5)
C29 C30 C31 119.4(7)
C29 C30 C35 121.2(6)
C31 C30 C35 119.4(6)
C32 C31 C30 119.8(7)
C32 C31 H31 120.1
C30 C31 H31 120.1
C33 C32 C31 122.0(7)
C33 C32 H32 119.0
C31 C32 H32 119.0
C32 C33 C34 119.5(8)
C32 C33 H33 120.3
C34 C33 H33 120.3
C33 C34 C29 122.1(7)
C33 C34 H34 119.0
C29 C34 H34 119.0
C30 C35 H35 109.5
C30 C35 H35A 109.5
H35 C35 H35A 109.5
C30 C35 H35B 109.5
H35 C35 H35B 109.5
H35A C35 H35B 109.5
C37 C36 C41 118.6(6)
C37 C36 B3 124.0(5)
C41 C36 B3 117.4(5)
C36 C37 C38 118.8(6)
C36 C37 C42 121.7(6)
C38 C37 C42 119.5(6)
C39 C38 C37 121.7(6)
C39 C38 H38 119.2
C37 C38 H38 119.2
C38 C39 C40 119.8(6)
C38 C39 H39 120.1
C40 C39 H39 120.1
C41 C40 C39 119.1(7)
C41 C40 H40 120.4
C39 C40 H40 120.4
C40 C41 C36 121.9(7)
C40 C41 H41 119.0
C36 C41 H41 119.0
C37 C42 H42 109.5
C37 C42 H42A 109.5
H42 C42 H42A 109.5
C37 C42 H42B 109.5
H42 C42 H42B 109.5
H42A C42 H42B 109.5
C44 C43 C48 117.6(5)
C44 C43 B4 124.6(6)
C48 C43 B4 117.6(5)
C45 C44 C43 119.2(6)
C45 C44 C49 119.1(6)
C43 C44 C49 121.6(6)
C46 C45 C44 121.9(6)
C46 C45 H45 119.0
C44 C45 H45 119.0
C45 C46 C47 119.8(6)
C45 C46 H46 120.1
C47 C46 H46 120.1
C48 C47 C46 119.4(7)
C48 C47 H47 120.3
C46 C47 H47 120.3
C47 C48 C43 122.0(6)
C47 C48 H48 119.0
C43 C48 H48 119.0
C44 C49 H49 109.5
C44 C49 H49A 109.5
H49 C49 H49A 109.5
C44 C49 H49B 109.5
H49 C49 H49B 109.5
H49A C49 H49B 109.5
C55 C50 C51 116.9(5)
C55 C50 B4 119.1(5)
C51 C50 B4 124.0(5)
C52 C51 C50 119.6(5)
C52 C51 C56 117.5(6)
C50 C51 C56 122.8(5)
C53 C52 C51 122.0(6)
C53 C52 H52 119.0
C51 C52 H52 119.0
C52 C53 C54 119.3(6)
C52 C53 H53 120.3
C54 C53 H53 120.3
C55 C54 C53 119.2(6)
C55 C54 H54 120.4
C53 C54 H54 120.4
C54 C55 C50 122.8(6)
C54 C55 H55 118.6
C50 C55 H55 118.6
C51 C56 H56 109.5
C51 C56 H56A 109.5
H56 C56 H56A 109.5
C51 C56 H56B 109.5
H56 C56 H56B 109.5
H56A C56 H56B 109.5

loop_
_geom_bond_atom_site_label_1
_geom_bond_atom_site_label_2
_geom_bond_distance
B1 C8 1.578(10)
B1 C1 1.593(9)
B1 B2 1.686(10)
B2 C22 1.578(9)
B2 C15 1.586(10)
C1 C2 1.406(8)
C1 C6 1.407(8)
C2 C3 1.398(8)
C2 C7 1.514(8)
C3 C4 1.370(9)
C3 H3 0.9500
C4 C5 1.378(9)
C4 H4 0.9500
C5 C6 1.389(8)
C5 H5 0.9500
C6 H6 0.9500
C7 H7 0.9800
C7 H7A 0.9800
C7 H7B 0.9800
C8 C9 1.389(9)
C8 C13 1.479(11)
C9 C10 1.446(10)
C9 C14 1.449(11)
C10 C11 1.365(10)
C10 H10 0.9500
C11 C12 1.364(11)
C11 H11 0.9500
C12 C13 1.376(10)
C12 H12 0.9500
C13 H13 0.9500
C14 H14 0.9800
C14 H14A 0.9800
C14 H14B 0.9800
B3 C29 1.562(9)
B3 C36 1.583(9)
B3 B4 1.695(9)
B4 C50 1.571(9)
B4 C43 1.586(9)
C15 C16 1.403(8)
C15 C20 1.442(9)
C16 C17 1.386(8)
C16 C21 1.510(9)
C17 C18 1.368(9)
C17 H17 0.9500
C18 C19 1.391(10)
C18 H18 0.9500
C19 C20 1.381(9)
C19 H19 0.9500
C20 H20 0.9500
C21 H21 0.9800
C21 H21A 0.9800
C21 H21B 0.9800
C22 C23 1.415(8)
C22 C27 1.418(8)
C23 C24 1.412(8)
C23 C28 1.490(8)
C24 C25 1.383(9)
C24 H24 0.9500
C25 C26 1.384(9)
C25 H25 0.9500
C26 C27 1.376(8)
C26 H26 0.9500
C27 H27 0.9500
C28 H28 0.9800
C28 H28A 0.9800
C28 H28B 0.9800
C29 C30 1.415(9)
C29 C34 1.437(9)
C30 C31 1.425(10)
C30 C35 1.497(11)
C31 C32 1.392(11)
C31 H31 0.9500
C32 C33 1.357(11)
C32 H32 0.9500
C33 C34 1.379(9)
C33 H33 0.9500
C34 H34 0.9500
C35 H35 0.9800
C35 H35A 0.9800
C35 H35B 0.9800
C36 C37 1.394(9)
C36 C41 1.414(8)
C37 C38 1.400(9)
C37 C42 1.511(9)
C38 C39 1.382(10)
C38 H38 0.9500
C39 C40 1.391(10)
C39 H39 0.9500
C40 C41 1.371(9)
C40 H40 0.9500
C41 H41 0.9500
C42 H42 0.9800
C42 H42A 0.9800
C42 H42B 0.9800
C43 C44 1.395(8)
C43 C48 1.438(9)
C44 C45 1.392(9)
C44 C49 1.495(9)
C45 C46 1.376(9)
C45 H45 0.9500
C46 C47 1.392(10)
C46 H46 0.9500
C47 C48 1.356(9)
C47 H47 0.9500
C48 H48 0.9500
C49 H49 0.9800
C49 H49A 0.9800
C49 H49B 0.9800
C50 C55 1.413(8)
C50 C51 1.414(8)
C51 C52 1.395(8)
C51 C56 1.513(9)
C52 C53 1.378(9)
C52 H52 0.9500
C53 C54 1.394(9)
C53 H53 0.9500
C54 C55 1.379(8)
C54 H54 0.9500
C55 H55 0.9500
C56 H56 0.9800
C56 H56A 0.9800
C56 H56B 0.9800

loop_
_geom_torsion_atom_site_label_1
_geom_torsion_atom_site_label_2
_geom_torsion_atom_site_label_3
_geom_torsion_atom_site_label_4
_geom_torsion
C8 B1 B2 C22 90.0(7)
C1 B1 B2 C22 -92.4(6)
C8 B1 B2 C15 -101.9(7)
C1 B1 B2 C15 75.7(7)
C8 B1 C1 C2 -60.5(8)
B2 B1 C1 C2 121.6(6)
C8 B1 C1 C6 121.5(6)
B2 B1 C1 C6 -56.4(7)
C6 C1 C2 C3 -1.5(8)
B1 C1 C2 C3 -179.6(6)
C6 C1 C2 C7 178.0(6)
B1 C1 C2 C7 0.0(9)
C1 C2 C3 C4 -0.2(9)
C7 C2 C3 C4 -179.8(6)
C2 C3 C4 C5 0.4(10)
C3 C4 C5 C6 1.2(10)
C4 C5 C6 C1 -3.0(9)
C2 C1 C6 C5 3.2(9)
B1 C1 C6 C5 -178.6(6)
C1 B1 C8 C9 164.5(6)
B2 B1 C8 C9 -18.0(10)
C1 B1 C8 C13 -19.5(7)
B2 B1 C8 C13 157.9(6)
C13 C8 C9 C10 0.7(9)
B1 C8 C9 C10 176.7(5)
C13 C8 C9 C14 179.1(6)
B1 C8 C9 C14 -4.9(9)
C8 C9 C10 C11 -1.5(9)
C14 C9 C10 C11 -179.9(6)
C9 C10 C11 C12 0.9(10)
C10 C11 C12 C13 0.3(11)
C11 C12 C13 C8 -1.1(10)
C9 C8 C13 C12 0.6(8)
B1 C8 C13 C12 -175.8(6)
C29 B3 B4 C50 93.2(7)
C36 B3 B4 C50 -87.0(6)
C29 B3 B4 C43 -97.0(7)
C36 B3 B4 C43 82.9(7)
C22 B2 C15 C16 -157.3(6)
B1 B2 C15 C16 34.7(9)
C22 B2 C15 C20 31.0(8)
B1 B2 C15 C20 -137.0(6)
C20 C15 C16 C17 -2.2(9)
B2 C15 C16 C17 -174.1(6)
C20 C15 C16 C21 -178.4(6)
B2 C15 C16 C21 9.7(9)
C15 C16 C17 C18 2.4(10)
C21 C16 C17 C18 178.6(6)
C16 C17 C18 C19 -2.2(10)
C17 C18 C19 C20 1.8(10)
C18 C19 C20 C15 -1.8(10)
C16 C15 C20 C19 2.0(9)
B2 C15 C20 C19 174.5(6)
C15 B2 C22 C23 49.4(8)
B1 B2 C22 C23 -142.0(6)
C15 B2 C22 C27 -134.5(6)
B1 B2 C22 C27 34.0(8)
C27 C22 C23 C24 -0.8(8)
B2 C22 C23 C24 175.3(5)
C27 C22 C23 C28 -179.6(5)
B2 C22 C23 C28 -3.4(9)
C22 C23 C24 C25 0.7(9)
C28 C23 C24 C25 179.5(6)
C23 C24 C25 C26 -0.1(9)
C24 C25 C26 C27 -0.3(9)
C25 C26 C27 C22 0.1(9)
C23 C22 C27 C26 0.4(9)
B2 C22 C27 C26 -175.9(6)
C36 B3 C29 C30 166.1(5)
B4 B3 C29 C30 -14.1(9)
C36 B3 C29 C34 -18.3(7)
B4 B3 C29 C34 161.5(5)
C34 C29 C30 C31 0.9(8)
B3 C29 C30 C31 176.6(5)
C34 C29 C30 C35 -179.5(6)
B3 C29 C30 C35 -3.9(9)
C29 C30 C31 C32 -2.0(9)
C35 C30 C31 C32 178.4(6)
C30 C31 C32 C33 3.0(10)
C31 C32 C33 C34 -2.8(10)
C32 C33 C34 C29 1.6(9)
C30 C29 C34 C33 -0.7(9)
B3 C29 C34 C33 -176.7(6)
C29 B3 C36 C37 -61.1(8)
B4 B3 C36 C37 119.0(6)
C29 B3 C36 C41 119.2(6)
B4 B3 C36 C41 -60.7(7)
C41 C36 C37 C38 -3.0(9)
B3 C36 C37 C38 177.3(6)
C41 C36 C37 C42 177.8(6)
B3 C36 C37 C42 -1.9(10)
C36 C37 C38 C39 0.5(9)
C42 C37 C38 C39 179.8(6)
C37 C38 C39 C40 0.7(10)
C38 C39 C40 C41 0.5(10)
C39 C40 C41 C36 -3.1(10)
C37 C36 C41 C40 4.3(9)
B3 C36 C41 C40 -176.0(6)
C50 B4 C43 C44 -158.4(6)
B3 B4 C43 C44 31.9(9)
C50 B4 C43 C48 26.8(8)
B3 B4 C43 C48 -142.9(6)
C48 C43 C44 C45 -1.0(9)
B4 C43 C44 C45 -175.9(6)
C48 C43 C44 C49 -178.3(7)
B4 C43 C44 C49 6.9(10)
C43 C44 C45 C46 1.5(10)
C49 C44 C45 C46 178.8(8)
C44 C45 C46 C47 -0.3(11)
C45 C46 C47 C48 -1.3(11)
C46 C47 C48 C43 1.8(10)
C44 C43 C48 C47 -0.6(10)
B4 C43 C48 C47 174.6(6)
C43 B4 C50 C55 -125.8(6)
B3 B4 C50 C55 44.7(7)
C43 B4 C50 C51 56.0(8)
B3 B4 C50 C51 -133.5(6)
C55 C50 C51 C52 -1.5(8)
B4 C50 C51 C52 176.7(6)
C55 C50 C51 C56 179.2(6)
B4 C50 C51 C56 -2.6(9)
C50 C51 C52 C53 1.4(10)
C56 C51 C52 C53 -179.3(6)
C51 C52 C53 C54 0.6(10)
C52 C53 C54 C55 -2.4(10)
C53 C54 C55 C50 2.3(9)
C51 C50 C55 C54 -0.4(9)
B4 C50 C55 C54 -178.6(6)
